data_7225562
loop_
_publ_author_name
'Mahmoudi, Ghodrat'
'Stilinovic, Vladimir'
'Bauza, Antonio'
'Frontera, Antonio'
'Bartyzel, Agata'
'Ruiz-Perez, Catalina'
'Kirillov, Alexander M.'

_publ_section_title
;
 Inorganic-Organic Hybrid Materials Based on PbBr2 and Pyridine-Hydrazone
 Blocks -- Structural and Theoretical Study
;
_journal_name_full 'RSC Adv.'
_journal_paper_doi 10.1039/C6RA13462A
_journal_year 2016
_chemical_formula_moiety 'C26 H24 Br6 N8 O2 Pb3'
_chemical_formula_sum 'C26 H24 Br6 N8 O2 Pb3'
_chemical_formula_weight 1581.56
_chemical_name_systematic
; 
 ? 
;
_space_group_IT_number 14
_symmetry_cell_setting monoclinic
_symmetry_space_group_name_Hall '-P 2yn'
_symmetry_space_group_name_H-M 'P 1 21/n 1'
_atom_sites_solution_hydrogens geom
_atom_sites_solution_primary direct
_atom_sites_solution_secondary difmap
_audit_creation_method SHELXL-97
_audit_update_record
;
2015-11-04 deposited with the CCDC.
2016-06-15 downloaded from the CCDC.
;
_cell_angle_alpha 90.00
_cell_angle_beta 101.0623(7)
_cell_angle_gamma 90.00
_cell_formula_units_Z 2
_cell_length_a 7.50290(10)
_cell_length_b 17.6124(2)
_cell_length_c 14.2437(2)
_cell_measurement_temperature 103(2)
_cell_volume 1847.25(4)
_computing_structure_refinement 'SHELXL-97 (Sheldrick, 1997)'
_computing_structure_solution 'SHELXS-97 (Sheldrick, 1990)'
_diffrn_ambient_temperature 103(2)
_diffrn_measured_fraction_theta_full 1.000
_diffrn_measured_fraction_theta_max 1.000
_diffrn_measurement_device_type 'Bruker AXS SMART APEX CCD diffractometer'
_diffrn_measurement_method '\w scans'
_diffrn_radiation_monochromator graphite
_diffrn_radiation_source 'fine-focus sealed tube'
_diffrn_radiation_type MoK\a
_diffrn_radiation_wavelength 0.71073
_diffrn_reflns_av_R_equivalents 0.0571
_diffrn_reflns_av_sigmaI/netI 0.0341
_diffrn_reflns_limit_h_max 10
_diffrn_reflns_limit_h_min -10
_diffrn_reflns_limit_k_max 24
_diffrn_reflns_limit_k_min -24
_diffrn_reflns_limit_l_max 20
_diffrn_reflns_limit_l_min -20
_diffrn_reflns_number 42758
_diffrn_reflns_theta_full 30.00
_diffrn_reflns_theta_max 30.00
_diffrn_reflns_theta_min 2.31
_exptl_absorpt_coefficient_mu 20.164
_exptl_absorpt_correction_T_max 0.4321
_exptl_absorpt_correction_T_min 0.1407
_exptl_absorpt_correction_type analytical
_exptl_crystal_colour yellow
_exptl_crystal_density_diffrn 2.843
_exptl_crystal_density_method 'not measured'
_exptl_crystal_description block
_exptl_crystal_F_000 1416
_exptl_crystal_size_max 0.16
_exptl_crystal_size_mid 0.14
_exptl_crystal_size_min 0.05
_refine_diff_density_max 0.963
_refine_diff_density_min -0.848
_refine_diff_density_rms 0.161
_refine_ls_extinction_method none
_refine_ls_goodness_of_fit_ref 0.985
_refine_ls_hydrogen_treatment constr
_refine_ls_matrix_type full
_refine_ls_number_parameters 206
_refine_ls_number_reflns 5384
_refine_ls_number_restraints 0
_refine_ls_restrained_S_all 0.985
_refine_ls_R_factor_all 0.0305
_refine_ls_R_factor_gt 0.0206
_refine_ls_shift/su_max 0.001
_refine_ls_shift/su_mean 0.001
_refine_ls_structure_factor_coef Fsqd
_refine_ls_weighting_details 'calc w=1/[\s^2^(Fo^2^)+(0.0153P)^2^] where P=(Fo^2^+2Fc^2^)/3'
_refine_ls_weighting_scheme calc
_refine_ls_wR_factor_gt 0.0390
_refine_ls_wR_factor_ref 0.0415
_reflns_number_gt 4571
_reflns_number_total 5384
_reflns_threshold_expression >2sigma(I)
_cod_data_source_file c6ra13462a1.cif
_cod_data_source_block 5
_cod_original_sg_symbol_H-M 'P 21/n'
_cod_database_code 7225562

loop_
_symmetry_equiv_pos_as_xyz
'x, y, z'
'-x+1/2, y+1/2, -z+1/2'
'-x, -y, -z'
'x-1/2, -y-1/2, z-1/2'

loop_
_atom_site_label
_atom_site_type_symbol
_atom_site_fract_x
_atom_site_fract_y
_atom_site_fract_z
_atom_site_U_iso_or_equiv
_atom_site_adp_type
_atom_site_occupancy
_atom_site_symmetry_multiplicity
_atom_site_calc_flag
_atom_site_refinement_flags
Pb1 Pb 0.040889(17) 0.557823(7) 0.645483(8) 0.01287(3) Uani 1 1 d .
Pb2 Pb 0.5000 0.5000 0.5000 0.01418(4) Uani 1 2 d S
Br1 Br 0.15411(5) 0.592649(18) 0.45411(2) 0.01543(7) Uani 1 1 d .
Br2 Br 0.43159(5) 0.50612(2) 0.70105(2) 0.02093(8) Uani 1 1 d .
Br3 Br -0.28896(5) 0.645345(19) 0.55821(2) 0.02058(7) Uani 1 1 d .
O1 O -0.0809(4) 0.46924(13) 0.78139(16) 0.0199(5) Uani 1 1 d .
N1 N 0.1703(4) 0.68921(16) 0.69431(19) 0.0182(6) Uani 1 1 d .
N2 N -0.0288(4) 0.61977(15) 0.80367(18) 0.0157(6) Uani 1 1 d .
N3 N -0.1280(4) 0.57875(15) 0.85720(18) 0.0160(6) Uani 1 1 d .
H3 H -0.1836 0.6013 0.8986 0.019 Uiso 1 1 calc R
N4 N -0.2398(4) 0.50432(17) 0.99490(19) 0.0202(6) Uani 1 1 d .
C1 C 0.2963(5) 0.7197(2) 0.6513(3) 0.0248(8) Uani 1 1 d .
H1 H 0.3396 0.6907 0.6040 0.030 Uiso 1 1 calc R
C2 C 0.3664(6) 0.7913(2) 0.6724(3) 0.0283(9) Uani 1 1 d .
H2 H 0.4565 0.8112 0.6405 0.034 Uiso 1 1 calc R
C3 C 0.3032(6) 0.8335(2) 0.7405(3) 0.0306(9) Uani 1 1 d .
H3A H 0.3488 0.8831 0.7563 0.037 Uiso 1 1 calc R
C4 C 0.1718(6) 0.8026(2) 0.7860(3) 0.0253(8) Uani 1 1 d .
H4 H 0.1263 0.8309 0.8330 0.030 Uiso 1 1 calc R
C5 C 0.1083(5) 0.73039(18) 0.7622(2) 0.0172(7) Uani 1 1 d .
C6 C -0.0185(5) 0.69223(19) 0.8139(2) 0.0161(7) Uani 1 1 d .
C7 C -0.1173(6) 0.7366(2) 0.8772(3) 0.0291(9) Uani 1 1 d .
H7A H -0.2341 0.7122 0.8787 0.044 Uiso 1 1 calc R
H7B H -0.1383 0.7884 0.8524 0.044 Uiso 1 1 calc R
H7C H -0.0443 0.7383 0.9421 0.044 Uiso 1 1 calc R
C8 C -0.1382(5) 0.50278(19) 0.8448(2) 0.0165(7) Uani 1 1 d .
C9 C -0.2255(5) 0.4626(2) 0.9174(2) 0.0182(7) Uani 1 1 d .
C10 C -0.2815(5) 0.3884(2) 0.9039(3) 0.0222(8) Uani 1 1 d .
H10 H -0.2694 0.3616 0.8476 0.027 Uiso 1 1 calc R
C11 C -0.3567(5) 0.3539(2) 0.9752(3) 0.0285(9) Uani 1 1 d .
H11 H -0.3969 0.3027 0.9686 0.034 Uiso 1 1 calc R
C12 C -0.3716(5) 0.3951(2) 1.0552(3) 0.0286(9) Uani 1 1 d .
H12 H -0.4220 0.3729 1.1050 0.034 Uiso 1 1 calc R
C13 C -0.3117(5) 0.4697(2) 1.0621(2) 0.0247(8) Uani 1 1 d .
H13 H -0.3224 0.4977 1.1177 0.030 Uiso 1 1 calc R

loop_
_atom_site_aniso_label
_atom_site_aniso_U_11
_atom_site_aniso_U_22
_atom_site_aniso_U_33
_atom_site_aniso_U_23
_atom_site_aniso_U_13
_atom_site_aniso_U_12
Pb1 0.01408(7) 0.01220(6) 0.01313(5) -0.00228(4) 0.00463(4) -0.00063(5)
Pb2 0.01355(9) 0.01672(8) 0.01333(7) -0.00011(6) 0.00527(7) 0.00046(7)
Br1 0.01854(18) 0.01407(15) 0.01414(13) 0.00009(11) 0.00429(13) -0.00209(13)
Br2 0.01970(19) 0.02944(19) 0.01411(14) 0.00458(13) 0.00435(13) 0.00393(15)
Br3 0.01695(19) 0.01683(16) 0.02826(17) 0.00151(13) 0.00510(14) 0.00069(13)
O1 0.0261(15) 0.0178(12) 0.0184(11) -0.0024(9) 0.0109(10) 0.0010(11)
N1 0.0158(16) 0.0186(14) 0.0219(14) -0.0084(11) 0.0080(12) -0.0067(12)
N2 0.0174(16) 0.0180(14) 0.0122(12) -0.0015(10) 0.0041(11) 0.0008(12)
N3 0.0180(16) 0.0181(14) 0.0146(12) -0.0041(10) 0.0100(12) -0.0003(12)
N4 0.0161(16) 0.0313(17) 0.0139(12) 0.0006(12) 0.0050(12) 0.0011(13)
C1 0.023(2) 0.0263(19) 0.0279(18) -0.0118(15) 0.0125(16) -0.0068(16)
C2 0.030(2) 0.028(2) 0.0312(19) -0.0068(16) 0.0151(18) -0.0151(18)
C3 0.040(3) 0.0183(18) 0.035(2) -0.0097(15) 0.0095(19) -0.0121(17)
C4 0.035(2) 0.0156(17) 0.0276(18) -0.0084(14) 0.0105(17) -0.0036(16)
C5 0.0194(19) 0.0153(16) 0.0160(14) -0.0034(12) 0.0012(14) 0.0013(14)
C6 0.0138(18) 0.0194(17) 0.0149(14) -0.0065(12) 0.0023(13) 0.0010(14)
C7 0.037(3) 0.0194(18) 0.036(2) -0.0099(16) 0.0210(19) -0.0007(17)
C8 0.0137(18) 0.0217(17) 0.0133(14) 0.0014(12) 0.0001(13) 0.0028(14)
C9 0.0142(18) 0.0222(18) 0.0185(15) 0.0029(13) 0.0036(14) 0.0035(14)
C10 0.019(2) 0.0236(19) 0.0255(17) 0.0037(14) 0.0070(15) 0.0025(15)
C11 0.023(2) 0.0241(19) 0.039(2) 0.0106(16) 0.0081(18) 0.0012(16)
C12 0.018(2) 0.044(2) 0.0247(18) 0.0177(17) 0.0062(16) 0.0059(18)
C13 0.017(2) 0.043(2) 0.0150(15) 0.0063(15) 0.0043(14) 0.0023(17)

loop_
_atom_type_symbol
_atom_type_description
_atom_type_scat_dispersion_real
_atom_type_scat_dispersion_imag
_atom_type_scat_source
C C 0.0033 0.0016 'International Tables Vol C Tables 4.2.6.8 and 6.1.1.4'
H H 0.0000 0.0000 'International Tables Vol C Tables 4.2.6.8 and 6.1.1.4'
N N 0.0061 0.0033 'International Tables Vol C Tables 4.2.6.8 and 6.1.1.4'
O O 0.0106 0.0060 'International Tables Vol C Tables 4.2.6.8 and 6.1.1.4'
Br Br -0.2901 2.4595 'International Tables Vol C Tables 4.2.6.8 and 6.1.1.4'
Pb Pb -3.3944 10.1111 'International Tables Vol C Tables 4.2.6.8 and 6.1.1.4'

loop_
_geom_angle_atom_site_label_1
_geom_angle_atom_site_label_2
_geom_angle_atom_site_label_3
_geom_angle
_geom_angle_site_symmetry_1
_geom_angle_site_symmetry_3
N1 Pb1 N2 61.39(8) . .
N1 Pb1 O1 118.59(8) . .
N2 Pb1 O1 59.47(8) . .
N1 Pb1 Br3 83.50(7) . .
N2 Pb1 Br3 81.82(6) . .
O1 Pb1 Br3 102.93(5) . .
N1 Pb1 Br2 84.42(7) . .
N2 Pb1 Br2 103.96(6) . .
O1 Pb1 Br2 94.62(5) . .
Br3 Pb1 Br2 161.947(10) . .
N1 Pb1 Br1 84.56(6) . .
N2 Pb1 Br1 143.91(6) . .
O1 Pb1 Br1 156.45(5) . .
Br3 Pb1 Br1 82.834(10) . .
Br2 Pb1 Br1 82.709(9) . .
N1 Pb1 Br1 169.13(7) . 3_566
N2 Pb1 Br1 124.56(6) . 3_566
O1 Pb1 Br1 70.25(5) . 3_566
Br3 Pb1 Br1 88.349(10) . 3_566
Br2 Pb1 Br1 101.707(10) . 3_566
Br1 Pb1 Br1 87.307(9) . 3_566
Br2 Pb2 Br2 180.0 3_666 .
Br2 Pb2 Br1 96.290(9) 3_666 .
Br2 Pb2 Br1 83.710(9) . .
Br2 Pb2 Br1 83.710(9) 3_666 3_666
Br2 Pb2 Br1 96.290(9) . 3_666
Br1 Pb2 Br1 180.0 . 3_666
Br2 Pb2 Br3 83.408(9) 3_666 3_566
Br2 Pb2 Br3 96.592(9) . 3_566
Br1 Pb2 Br3 90.855(9) . 3_566
Br1 Pb2 Br3 89.145(9) 3_666 3_566
Br2 Pb2 Br3 96.592(9) 3_666 1_655
Br2 Pb2 Br3 83.408(9) . 1_655
Br1 Pb2 Br3 89.146(9) . 1_655
Br1 Pb2 Br3 90.855(9) 3_666 1_655
Br3 Pb2 Br3 180.0 3_566 1_655
Pb2 Br1 Pb1 94.152(9) . .
Pb2 Br1 Pb1 87.120(8) . 3_566
Pb1 Br1 Pb1 92.693(9) . 3_566
Pb2 Br2 Pb1 95.481(10) . .
Pb1 Br3 Pb2 91.469(9) . 1_455
C8 O1 Pb1 116.9(2) . .
C1 N1 C5 118.8(3) . .
C1 N1 Pb1 120.4(2) . .
C5 N1 Pb1 120.8(2) . .
C6 N2 N3 119.2(3) . .
C6 N2 Pb1 119.3(2) . .
N3 N2 Pb1 118.31(19) . .
C8 N3 N2 118.3(3) . .
C8 N3 H3 120.9 . .
N2 N3 H3 120.9 . .
C13 N4 C9 116.4(3) . .
N1 C1 C2 122.9(3) . .
N1 C1 H1 118.5 . .
C2 C1 H1 118.5 . .
C1 C2 C3 118.6(3) . .
C1 C2 H2 120.7 . .
C3 C2 H2 120.7 . .
C2 C3 C4 119.2(3) . .
C2 C3 H3A 120.4 . .
C4 C3 H3A 120.4 . .
C5 C4 C3 119.4(3) . .
C5 C4 H4 120.3 . .
C3 C4 H4 120.3 . .
N1 C5 C4 121.2(3) . .
N1 C5 C6 117.0(3) . .
C4 C5 C6 121.6(3) . .
N2 C6 C5 115.3(3) . .
N2 C6 C7 124.2(3) . .
C5 C6 C7 120.4(3) . .
C6 C7 H7A 109.5 . .
C6 C7 H7B 109.5 . .
H7A C7 H7B 109.5 . .
C6 C7 H7C 109.5 . .
H7A C7 H7C 109.5 . .
H7B C7 H7C 109.5 . .
O1 C8 N3 123.7(3) . .
O1 C8 C9 122.8(3) . .
N3 C8 C9 113.5(3) . .
N4 C9 C10 124.3(3) . .
N4 C9 C8 114.8(3) . .
C10 C9 C8 120.9(3) . .
C9 C10 C11 118.0(3) . .
C9 C10 H10 121.0 . .
C11 C10 H10 121.0 . .
C12 C11 C10 118.8(4) . .
C12 C11 H11 120.6 . .
C10 C11 H11 120.6 . .
C11 C12 C13 118.9(3) . .
C11 C12 H12 120.6 . .
C13 C12 H12 120.6 . .
N4 C13 C12 123.6(3) . .
N4 C13 H13 118.2 . .
C12 C13 H13 118.2 . .

loop_
_geom_bond_atom_site_label_1
_geom_bond_atom_site_label_2
_geom_bond_distance
_geom_bond_site_symmetry_2
Pb1 Br1 3.0687(3) .
Pb1 Br1 3.2218(3) 3_566
Pb1 Br2 3.0263(4) .
Pb1 O1 2.774(2) .
Pb1 N1 2.554(3) .
Pb1 N2 2.644(2) .
Pb2 Br1 3.0288(3) .
Pb2 Br1 3.0288(3) 3_666
Pb2 Br2 3.0066(3) .
Pb2 Br2 3.0066(3) 3_666
Pb1 Br3 2.9775(4) .
Pb2 Br3 3.0404(4) 1_655
Pb2 Br3 3.0404(4) 3_566
O1 C8 1.224(4) .
N1 C1 1.334(4) .
N1 C5 1.360(4) .
N2 C6 1.285(4) .
N2 N3 1.369(4) .
N3 C8 1.350(4) .
N3 H3 0.8800 .
N4 C13 1.332(4) .
N4 C9 1.348(4) .
C1 C2 1.377(5) .
C1 H1 0.9500 .
C2 C3 1.377(5) .
C2 H2 0.9500 .
C3 C4 1.390(5) .
C3 H3A 0.9500 .
C4 C5 1.377(5) .
C4 H4 0.9500 .
C5 C6 1.473(5) .
C6 C7 1.493(4) .
C7 H7A 0.9800 .
C7 H7B 0.9800 .
C7 H7C 0.9800 .
C8 C9 1.503(5) .
C9 C10 1.373(5) .
C10 C11 1.393(5) .
C10 H10 0.9500 .
C11 C12 1.374(6) .
C11 H11 0.9500 .
C12 C13 1.386(6) .
C12 H12 0.9500 .
C13 H13 0.9500 .

loop_
_geom_torsion_atom_site_label_1
_geom_torsion_atom_site_label_2
_geom_torsion_atom_site_label_3
_geom_torsion_atom_site_label_4
_geom_torsion
_geom_torsion_site_symmetry_1
_geom_torsion_site_symmetry_4
Br2 Pb2 Br1 Pb1 165.068(9) 3_666 .
Br2 Pb2 Br1 Pb1 -14.932(9) . .
Br1 Pb2 Br1 Pb1 62(100) 3_666 .
Br3 Pb2 Br1 Pb1 81.606(9) 3_566 .
Br3 Pb2 Br1 Pb1 -98.394(9) 1_655 .
Br2 Pb2 Br1 Pb1 72.574(9) 3_666 3_566
Br2 Pb2 Br1 Pb1 -107.426(9) . 3_566
Br1 Pb2 Br1 Pb1 -31(100) 3_666 3_566
Br3 Pb2 Br1 Pb1 -10.888(8) 3_566 3_566
Br3 Pb2 Br1 Pb1 169.112(8) 1_655 3_566
N1 Pb1 Br1 Pb2 99.91(7) . .
N2 Pb1 Br1 Pb2 118.60(11) . .
O1 Pb1 Br1 Pb2 -69.96(14) . .
Br3 Pb1 Br1 Pb2 -175.978(10) . .
Br2 Pb1 Br1 Pb2 14.864(9) . .
Br1 Pb1 Br1 Pb2 -87.306(9) 3_566 .
N1 Pb1 Br1 Pb1 -172.78(7) . 3_566
N2 Pb1 Br1 Pb1 -154.10(11) . 3_566
O1 Pb1 Br1 Pb1 17.35(14) . 3_566
Br3 Pb1 Br1 Pb1 -88.673(10) . 3_566
Br2 Pb1 Br1 Pb1 102.170(10) . 3_566
Br1 Pb1 Br1 Pb1 0.0 3_566 3_566
Br2 Pb2 Br2 Pb1 -147(47) 3_666 .
Br1 Pb2 Br2 Pb1 15.176(9) . .
Br1 Pb2 Br2 Pb1 -164.824(9) 3_666 .
Br3 Pb2 Br2 Pb1 -74.959(11) 3_566 .
Br3 Pb2 Br2 Pb1 105.041(11) 1_655 .
N1 Pb1 Br2 Pb2 -100.21(6) . .
N2 Pb1 Br2 Pb2 -158.88(6) . .
O1 Pb1 Br2 Pb2 141.46(5) . .
Br3 Pb1 Br2 Pb2 -52.04(4) . .
Br1 Pb1 Br2 Pb2 -15.006(9) . .
Br1 Pb1 Br2 Pb2 70.699(10) 3_566 .
N1 Pb1 Br3 Pb2 -176.13(6) . 1_455
N2 Pb1 Br3 Pb2 -114.20(6) . 1_455
O1 Pb1 Br3 Pb2 -58.23(5) . 1_455
Br2 Pb1 Br3 Pb2 135.58(3) . 1_455
Br1 Pb1 Br3 Pb2 98.564(9) . 1_455
Br1 Pb1 Br3 Pb2 11.071(8) 3_566 1_455
N1 Pb1 O1 C8 28.8(3) . .
N2 Pb1 O1 C8 11.5(2) . .
Br3 Pb1 O1 C8 -60.8(2) . .
Br2 Pb1 O1 C8 115.0(2) . .
Br1 Pb1 O1 C8 -162.69(19) . .
Br1 Pb1 O1 C8 -144.2(3) 3_566 .
N2 Pb1 N1 C1 168.0(3) . .
O1 Pb1 N1 C1 151.0(3) . .
Br3 Pb1 N1 C1 -107.8(3) . .
Br2 Pb1 N1 C1 58.7(3) . .
Br1 Pb1 N1 C1 -24.5(3) . .
Br1 Pb1 N1 C1 -66.2(5) 3_566 .
N2 Pb1 N1 C5 -14.2(2) . .
O1 Pb1 N1 C5 -31.2(3) . .
Br3 Pb1 N1 C5 70.0(3) . .
Br2 Pb1 N1 C5 -123.4(3) . .
Br1 Pb1 N1 C5 153.4(3) . .
Br1 Pb1 N1 C5 111.6(3) 3_566 .
N1 Pb1 N2 C6 22.4(2) . .
O1 Pb1 N2 C6 -174.9(3) . .
Br3 Pb1 N2 C6 -64.6(3) . .
Br2 Pb1 N2 C6 98.0(3) . .
Br1 Pb1 N2 C6 1.1(3) . .
Br1 Pb1 N2 C6 -146.9(2) 3_566 .
N1 Pb1 N2 N3 -178.0(3) . .
O1 Pb1 N2 N3 -15.3(2) . .
Br3 Pb1 N2 N3 95.0(2) . .
Br2 Pb1 N2 N3 -102.4(2) . .
Br1 Pb1 N2 N3 160.73(17) . .
Br1 Pb1 N2 N3 12.7(3) 3_566 .
C6 N2 N3 C8 179.5(3) . .
Pb1 N2 N3 C8 19.9(4) . .
C5 N1 C1 C2 -0.1(6) . .
Pb1 N1 C1 C2 177.7(3) . .
N1 C1 C2 C3 -0.3(6) . .
C1 C2 C3 C4 0.2(6) . .
C2 C3 C4 C5 0.3(6) . .
C1 N1 C5 C4 0.7(5) . .
Pb1 N1 C5 C4 -177.2(3) . .
C1 N1 C5 C6 -174.7(3) . .
Pb1 N1 C5 C6 7.4(4) . .
C3 C4 C5 N1 -0.7(6) . .
C3 C4 C5 C6 174.5(4) . .
N3 N2 C6 C5 173.0(3) . .
Pb1 N2 C6 C5 -27.6(4) . .
N3 N2 C6 C7 -3.7(5) . .
Pb1 N2 C6 C7 155.8(3) . .
N1 C5 C6 N2 13.6(5) . .
C4 C5 C6 N2 -161.7(3) . .
N1 C5 C6 C7 -169.6(3) . .
C4 C5 C6 C7 15.0(5) . .
Pb1 O1 C8 N3 -6.9(4) . .
Pb1 O1 C8 C9 173.7(2) . .
N2 N3 C8 O1 -8.4(5) . .
N2 N3 C8 C9 171.1(3) . .
C13 N4 C9 C10 0.7(5) . .
C13 N4 C9 C8 -178.1(3) . .
O1 C8 C9 N4 164.4(3) . .
N3 C8 C9 N4 -15.1(4) . .
O1 C8 C9 C10 -14.5(5) . .
N3 C8 C9 C10 166.1(3) . .
N4 C9 C10 C11 -0.5(6) . .
C8 C9 C10 C11 178.2(3) . .
C9 C10 C11 C12 0.1(6) . .
C10 C11 C12 C13 0.1(6) . .
C9 N4 C13 C12 -0.5(5) . .
C11 C12 C13 N4 0.1(6) . .
